data_2300242
loop_
_publ_author_name
'Stone, Kevin H.'
'Lapidus, Saul H.'
'Stephens, Peter W.'

_publ_section_title
;
 Implementation and use of robust refinement in powder diffraction in
 the presence of impurities
;
_journal_coeditor_code DB5058
_journal_issue 3
_journal_name_full 'Journal of Applied Crystallography'
_journal_page_first 385
_journal_page_last 391
_journal_paper_doi 10.1107/S0021889809008450
_journal_volume 42
_journal_year 2009
_chemical_formula_moiety 'C8 H9 N O2'
_chemical_formula_structural 'C8 H9 N O2'
_chemical_formula_sum 'C8 H9 N O2'
_chemical_formula_weight 151.16
_chemical_name_common acetaminophen
_space_group_crystal_system monoclinic
_space_group_IT_number 14
_space_group_name_Hall '-P 2yab'
_space_group_name_H-M_alt 'P 1 21/a 1'
_cell_angle_alpha 90
_cell_angle_beta 115.706(3)
_cell_angle_gamma 90
_cell_formula_units_Z 4
_cell_length_a 12.8869(6)
_cell_length_b 9.3833(4)
_cell_length_c 7.1022(4)
_cell_volume 773.82(6)
_diffrn_radiation_monochromator 'double Si(111)'
_diffrn_radiation_wavelength 0.698291
_cod_data_source_file db5058.cif
_cod_data_source_block Acet_38%_Robust
_cod_depositor_comments
;
 Updating space group information.

 2018-07-31

The following automatic conversions were performed:
'_space_group_crystal_system' value 'Monoclinic' changed to 'monoclinic'
according to '/home/saulius/struct/CIF-dictionaries/cif_core.dic'
dictionary named 'cif_core.dic' version 2.4.1 from 2010-06-29.

Automatic conversion script
Id: cif_fix_enum 1527 2010-12-29 10:47:43Z saulius 
;
_cod_database_code 2300242

loop_
_space_group_symop_id
_space_group_symop_operation_xyz
1 x,y,z
2 -x+1/2,y+1/2,-z
3 -x,-y,-z
4 x+1/2,-y+1/2,z

loop_
_atom_site_type_symbol
_atom_site_label
_atom_site_fract_x
_atom_site_fract_y
_atom_site_fract_z
_atom_site_occupancy
C C1a 0.43622 0.35561 -0.1686164 1
C C2a 0.51865 0.35267 -0.2486681 1
C C3a 0.61176 0.257191 -0.1656317 1
C C4a 0.62244 0.16465 -0.002543609 1
C C5a 0.54001 0.16759 0.07750811 1
C C6a 0.4469 0.263069 -0.005528286 1
C C7a 0.301 0.506935 -0.3978529 1
C C8a 0.18144 0.588881 -0.4448044 1
N N1a 0.34062 0.446212 -0.2114655 1
O O1a 0.73141 0.085805 0.0613976 1
O O2a 0.31468 0.497037 -0.5505066 1
H H1a 0.71977 0.984237 0.09038786 1
H H2a 0.51105 0.418497 -0.3646782 1
H H3a 0.67039 0.2551 -0.2225752 1
H H5a 0.54761 0.101763 0.1935182 1
H H6a 0.38827 0.26516 0.05141519 1
H H8a 0.13225 0.592076 -0.5990135 1
H H8b 0.14307 0.542004 -0.3652191 1
H H8c 0.19881 0.685173 -0.3779005 1
H H9a 0.29704 0.455738 -0.1249916 1
